data_7200467
loop_
_publ_author_name
'Kalita, Dipjyoti'
'Sarma, Rupam'
'Baruah, Jubaraj B.'

_publ_section_title
;
 Formation of symmetry non-equivalent molecules in urea and carbamate
 derivatives: the role of anion
;
_journal_issue 5
_journal_name_full CrystEngComm
_journal_page_first 803
_journal_paper_doi 10.1039/b815962a
_journal_volume 11
_journal_year 2009
_chemical_formula_sum 'C96 H92 Cl6 N18 O33'
_chemical_formula_weight 2238.58
_chemical_name_systematic
;
?
;
_space_group_IT_number 14
_symmetry_cell_setting monoclinic
_symmetry_space_group_name_Hall '-P 2ybc'
_symmetry_space_group_name_H-M 'P 1 21/c 1'
_atom_sites_solution_hydrogens geom
_atom_sites_solution_primary direct
_atom_sites_solution_secondary difmap
_audit_creation_method SHELXL-97
_cell_angle_alpha 90.00
_cell_angle_beta 106.694(9)
_cell_angle_gamma 90.00
_cell_formula_units_Z 2
_cell_length_a 17.719(3)
_cell_length_b 15.831(3)
_cell_length_c 18.506(3)
_cell_measurement_reflns_used 2682
_cell_measurement_temperature 296(2)
_cell_volume 4972.3(15)
_computing_cell_refinement 'Bruker SMART'
_computing_data_collection 'Bruker SMART'
_computing_data_reduction 'Bruker SAINT'
_computing_molecular_graphics 'Bruker SHELXTL'
_computing_publication_material 'Bruker SHELXTL'
_computing_structure_refinement 'SHELXL-97 (Sheldrick, 1997)'
_computing_structure_solution 'SHELXS-97 (Sheldrick, 1990)'
_diffrn_ambient_temperature 296(2)
_diffrn_measured_fraction_theta_full 0.982
_diffrn_measured_fraction_theta_max 0.982
_diffrn_measurement_device_type 'CCD area detector'
_diffrn_measurement_method 'phi and omega scans'
_diffrn_radiation_monochromator graphite
_diffrn_radiation_source 'fine-focus sealed tube'
_diffrn_radiation_type MoK\a
_diffrn_radiation_wavelength 0.71073
_diffrn_reflns_av_R_equivalents 0.0634
_diffrn_reflns_av_sigmaI/netI 0.0697
_diffrn_reflns_limit_h_max 22
_diffrn_reflns_limit_h_min -23
_diffrn_reflns_limit_k_max 20
_diffrn_reflns_limit_k_min -20
_diffrn_reflns_limit_l_max 24
_diffrn_reflns_limit_l_min -24
_diffrn_reflns_number 43899
_diffrn_reflns_theta_full 28.26
_diffrn_reflns_theta_max 28.26
_diffrn_reflns_theta_min 1.20
_exptl_absorpt_coefficient_mu 0.268
_exptl_absorpt_correction_type none
_exptl_crystal_colour yellow
_exptl_crystal_density_diffrn 1.495
_exptl_crystal_density_method 'not measured'
_exptl_crystal_description block
_exptl_crystal_F_000 2320
_exptl_crystal_size_max 0.29
_exptl_crystal_size_mid 0.21
_exptl_crystal_size_min 0.18
_refine_diff_density_max 0.385
_refine_diff_density_min -0.421
_refine_diff_density_rms 0.081
_refine_ls_extinction_method none
_refine_ls_goodness_of_fit_ref 0.946
_refine_ls_hydrogen_treatment mixed
_refine_ls_matrix_type full
_refine_ls_number_parameters 702
_refine_ls_number_reflns 12099
_refine_ls_number_restraints 0
_refine_ls_restrained_S_all 0.946
_refine_ls_R_factor_all 0.1658
_refine_ls_R_factor_gt 0.0646
_refine_ls_shift/su_max 0.003
_refine_ls_shift/su_mean 0.000
_refine_ls_structure_factor_coef Fsqd
_refine_ls_weighting_details 'calc w=1/[\s^2^(Fo^2^)+(0.1082P)^2^+0.0000P] where P=(Fo^2^+2Fc^2^)/3'
_refine_ls_weighting_scheme calc
_refine_ls_wR_factor_gt 0.1703
_refine_ls_wR_factor_ref 0.2215
_reflns_number_gt 5131
_reflns_number_total 12099
_reflns_threshold_expression >2sigma(I)
_cod_data_source_file b815962a.txt
_cod_data_source_block hclo4phen
_cod_depositor_comments
;
The following automatic conversions were performed:
'_symmetry_cell_setting' value 'Monoclinic' changed to 'monoclinic'
according to '/home/saulius/struct/CIF-dictionaries/cif_core.dic'
dictionary named 'cif_core.dic' version 2.4.1 from 2010-06-29.

Automatic conversion script
Id: cif_fix_enum 1527 2010-12-29 10:47:43Z saulius 
;
_cod_original_cell_volume 4972.5(16)
_cod_original_sg_symbol_H-M 'P2(1)/c '
_cod_database_code 7200467

loop_
_symmetry_equiv_pos_as_xyz
'x, y, z'
'-x, y+1/2, -z+1/2'
'-x, -y, -z'
'x, -y-1/2, z-1/2'

loop_
_atom_site_label
_atom_site_type_symbol
_atom_site_fract_x
_atom_site_fract_y
_atom_site_fract_z
_atom_site_U_iso_or_equiv
_atom_site_adp_type
_atom_site_occupancy
_atom_site_symmetry_multiplicity
_atom_site_calc_flag
_atom_site_refinement_flags
_atom_site_disorder_assembly
_atom_site_disorder_group
C1 C 0.4483(2) 1.0209(2) 0.3803(2) 0.0621(9) Uani 1 1 d . . .
H1 H 0.4933 1.0489 0.3770 0.075 Uiso 1 1 calc R . .
C2 C 0.4155(2) 1.0409(2) 0.43761(19) 0.0558(9) Uani 1 1 d . . .
H2 H 0.4387 1.0814 0.4735 0.067 Uiso 1 1 calc R . .
C3 C 0.34847(18) 1.0002(2) 0.44077(17) 0.0491(8) Uani 1 1 d . . .
H3 H 0.3263 1.0128 0.4794 0.059 Uiso 1 1 calc R . .
C4 C 0.31255(18) 0.93939(19) 0.38584(16) 0.0434(7) Uani 1 1 d . . .
C5 C 0.24090(19) 0.8965(2) 0.38387(18) 0.0510(8) Uani 1 1 d . . .
C6 C 0.2136(2) 0.8353(2) 0.3300(2) 0.0651(10) Uani 1 1 d . . .
H6 H 0.1672 0.8069 0.3284 0.078 Uiso 1 1 calc R . .
C7 C 0.2538(3) 0.8147(2) 0.2777(2) 0.0721(11) Uani 1 1 d . . .
H7 H 0.2348 0.7715 0.2432 0.086 Uiso 1 1 calc R . .
C8 C 0.3202(2) 0.8564(2) 0.27631(19) 0.0641(10) Uani 1 1 d . . .
H8 H 0.3457 0.8436 0.2402 0.077 Uiso 1 1 calc R . .
C9 C 0.3495(2) 0.9188(2) 0.33019(17) 0.0497(8) Uani 1 1 d . . .
C10 C 0.16836(19) 0.8660(2) 0.4755(2) 0.0543(9) Uani 1 1 d . . .
C11 C 0.11678(19) 0.8629(2) 0.5858(2) 0.0568(9) Uani 1 1 d . . .
C12 C 0.1418(2) 0.8919(3) 0.6586(2) 0.0696(11) Uani 1 1 d . . .
H12 H 0.1777 0.9362 0.6708 0.083 Uiso 1 1 calc R . .
C13 C 0.1142(2) 0.8558(3) 0.7140(2) 0.0798(12) Uani 1 1 d . . .
H13 H 0.1320 0.8758 0.7632 0.096 Uiso 1 1 calc R . .
C14 C 0.0610(3) 0.7913(3) 0.6973(3) 0.0816(13) Uani 1 1 d . . .
H14 H 0.0421 0.7677 0.7347 0.098 Uiso 1 1 calc R . .
C15 C 0.0357(2) 0.7615(3) 0.6244(3) 0.0811(12) Uani 1 1 d . . .
H15 H 0.0000 0.7169 0.6128 0.097 Uiso 1 1 calc R . .
C16 C 0.0630(2) 0.7974(3) 0.5681(2) 0.0716(11) Uani 1 1 d . . .
H16 H 0.0452 0.7775 0.5188 0.086 Uiso 1 1 calc R . .
C17 C 0.4277(2) 0.6806(2) 0.3656(2) 0.0628(10) Uani 1 1 d . . .
H17 H 0.4660 0.7169 0.3580 0.075 Uiso 1 1 calc R . .
C18 C 0.3982(2) 0.6922(2) 0.4266(2) 0.0634(10) Uani 1 1 d . . .
H18 H 0.4168 0.7360 0.4606 0.076 Uiso 1 1 calc R . .
C19 C 0.3415(2) 0.6382(2) 0.43623(18) 0.0555(9) Uani 1 1 d . . .
H19 H 0.3218 0.6457 0.4773 0.067 Uiso 1 1 calc R . .
C20 C 0.31236(18) 0.5717(2) 0.38541(17) 0.0455(8) Uani 1 1 d . . .
C21 C 0.25159(19) 0.5140(2) 0.39121(18) 0.0518(8) Uani 1 1 d . . .
C22 C 0.2278(2) 0.4519(2) 0.33705(19) 0.0578(9) Uani 1 1 d . . .
H22 H 0.1878 0.4149 0.3393 0.069 Uiso 1 1 calc R . .
C23 C 0.2632(2) 0.4440(2) 0.27876(19) 0.0645(10) Uani 1 1 d . . .
H23 H 0.2465 0.4009 0.2437 0.077 Uiso 1 1 calc R . .
C24 C 0.3208(2) 0.4967(2) 0.27136(19) 0.0607(9) Uani 1 1 d . . .
H24 H 0.3437 0.4902 0.2323 0.073 Uiso 1 1 calc R . .
C25 C 0.34445(19) 0.5611(2) 0.32476(18) 0.0523(8) Uani 1 1 d . . .
C26 C 0.1734(2) 0.4698(2) 0.4768(2) 0.0605(9) Uani 1 1 d . . .
C27 C 0.1019(2) 0.4708(2) 0.5745(2) 0.0651(10) Uani 1 1 d . . .
C28 C 0.1098(3) 0.5083(3) 0.6449(3) 0.0911(15) Uani 1 1 d . . .
H28 H 0.1469 0.5505 0.6631 0.109 Uiso 1 1 calc R . .
C29 C 0.0613(4) 0.4813(5) 0.6866(4) 0.140(3) Uani 1 1 d . . .
H29 H 0.0665 0.5051 0.7337 0.168 Uiso 1 1 calc R . .
C30 C 0.0058(5) 0.4202(5) 0.6602(6) 0.167(4) Uani 1 1 d . . .
H30 H -0.0267 0.4029 0.6890 0.200 Uiso 1 1 calc R . .
C31 C -0.0017(3) 0.3846(4) 0.5910(4) 0.134(3) Uani 1 1 d . . .
H31 H -0.0397 0.3432 0.5728 0.161 Uiso 1 1 calc R . .
C32 C 0.0469(2) 0.4096(3) 0.5474(3) 0.0862(14) Uani 1 1 d . . .
H32 H 0.0418 0.3850 0.5006 0.103 Uiso 1 1 calc R . .
C33 C 0.4419(2) 0.3414(2) 0.3762(2) 0.0662(10) Uani 1 1 d . . .
H33 H 0.4838 0.3732 0.3700 0.079 Uiso 1 1 calc R . .
C34 C 0.4128(2) 0.3574(2) 0.4369(2) 0.0601(9) Uani 1 1 d . . .
H34 H 0.4359 0.3982 0.4724 0.072 Uiso 1 1 calc R . .
C35 C 0.34937(19) 0.3120(2) 0.44362(17) 0.0504(8) Uani 1 1 d . . .
H35 H 0.3293 0.3224 0.4840 0.060 Uiso 1 1 calc R . .
C36 C 0.31398(19) 0.2494(2) 0.38981(17) 0.0478(8) Uani 1 1 d . . .
C37 C 0.2457(2) 0.2017(2) 0.39171(18) 0.0518(8) Uani 1 1 d . . .
C38 C 0.2185(2) 0.1396(2) 0.3385(2) 0.0632(10) Uani 1 1 d . . .
H38 H 0.1744 0.1081 0.3394 0.076 Uiso 1 1 calc R . .
C39 C 0.2562(3) 0.1232(2) 0.2832(2) 0.0707(11) Uani 1 1 d . . .
H39 H 0.2379 0.0795 0.2492 0.085 Uiso 1 1 calc R . .
C40 C 0.3194(3) 0.1699(2) 0.2777(2) 0.0684(10) Uani 1 1 d . . .
H40 H 0.3426 0.1598 0.2394 0.082 Uiso 1 1 calc R . .
C41 C 0.3481(2) 0.2329(2) 0.33122(18) 0.0557(9) Uani 1 1 d . . .
C42 C 0.17590(18) 0.1681(2) 0.4863(2) 0.0533(9) Uani 1 1 d . . .
C43 C 0.11255(19) 0.1737(2) 0.5902(2) 0.0564(9) Uani 1 1 d . . .
C44 C 0.1230(2) 0.2176(3) 0.6569(2) 0.0674(10) Uani 1 1 d . . .
H44 H 0.1532 0.2666 0.6654 0.081 Uiso 1 1 calc R . .
C45 C 0.0892(3) 0.1897(3) 0.7110(3) 0.0854(13) Uani 1 1 d . . .
H45 H 0.0969 0.2196 0.7557 0.102 Uiso 1 1 calc R . .
C46 C 0.0442(3) 0.1176(4) 0.6986(3) 0.0956(15) Uani 1 1 d . . .
H46 H 0.0212 0.0985 0.7348 0.115 Uiso 1 1 calc R . .
C47 C 0.0334(3) 0.0739(3) 0.6322(3) 0.0886(14) Uani 1 1 d . . .
H47 H 0.0031 0.0250 0.6239 0.106 Uiso 1 1 calc R . .
C48 C 0.0673(2) 0.1021(2) 0.5771(2) 0.0718(11) Uani 1 1 d . . .
H48 H 0.0593 0.0726 0.5320 0.086 Uiso 1 1 calc R . .
Cl1 Cl 0.40493(6) 0.01989(6) 0.13462(5) 0.0610(3) Uani 1 1 d . . .
Cl2 Cl 0.39961(6) 0.34663(6) 0.13343(5) 0.0594(3) Uani 1 1 d . . .
Cl3 Cl 0.38938(5) 0.68513(6) 0.12638(5) 0.0590(3) Uani 1 1 d . . .
N1 N 0.41619(17) 0.96258(18) 0.33066(15) 0.0581(7) Uani 1 1 d . . .
H1A H 0.4385 0.9511 0.2962 0.070 Uiso 1 1 calc R . .
N2 N 0.20118(16) 0.92108(17) 0.43595(15) 0.0577(7) Uani 1 1 d . . .
H2A H 0.1971 0.9742 0.4436 0.069 Uiso 1 1 calc R . .
N3 N 0.14470(16) 0.90485(18) 0.53082(16) 0.0614(8) Uani 1 1 d . . .
H3A H 0.1469 0.9591 0.5326 0.074 Uiso 1 1 calc R . .
N4 N 0.40101(17) 0.6179(2) 0.31853(16) 0.0597(8) Uani 1 1 d . . .
H4 H 0.4203 0.6119 0.2812 0.072 Uiso 1 1 calc R . .
N5 N 0.21938(16) 0.52546(18) 0.45041(16) 0.0600(8) Uani 1 1 d . . .
H5 H 0.2292 0.5731 0.4736 0.072 Uiso 1 1 calc R . .
N6 N 0.15182(16) 0.50472(18) 0.53502(17) 0.0621(8) Uani 1 1 d . . .
H6A H 0.1712 0.5538 0.5495 0.074 Uiso 1 1 calc R . .
N7 N 0.41096(18) 0.2820(2) 0.32780(17) 0.0647(8) Uani 1 1 d . . .
H7A H 0.4312 0.2731 0.2914 0.078 Uiso 1 1 calc R . .
N8 N 0.20816(16) 0.22323(17) 0.44581(16) 0.0588(7) Uani 1 1 d . . .
H8A H 0.2048 0.2762 0.4548 0.071 Uiso 1 1 calc R . .
N9 N 0.14540(15) 0.20972(18) 0.53600(16) 0.0579(7) Uani 1 1 d . . .
H9 H 0.1462 0.2640 0.5342 0.069 Uiso 1 1 calc R . .
O1 O 0.16215(15) 0.79051(15) 0.46250(14) 0.0678(7) Uani 1 1 d . . .
O2 O 0.15569(18) 0.39873(17) 0.45204(18) 0.0963(10) Uani 1 1 d . . .
O3 O 0.17593(15) 0.09149(15) 0.47926(15) 0.0717(7) Uani 1 1 d . . .
O4 O 0.38936(17) 0.77550(17) 0.12425(17) 0.0903(9) Uani 1 1 d . . .
O5 O 0.31789(18) 0.6579(3) 0.1372(2) 0.1391(15) Uani 1 1 d . . .
O6 O 0.45303(14) 0.65649(17) 0.18895(13) 0.0715(7) Uani 1 1 d . . .
O7 O 0.4013(3) 0.6557(2) 0.06018(15) 0.1249(14) Uani 1 1 d . . .
O8 O 0.39364(19) 0.43592(17) 0.12771(16) 0.0909(9) Uani 1 1 d . . .
O9 O 0.32994(17) 0.3118(2) 0.14451(19) 0.1061(11) Uani 1 1 d . . .
O10 O 0.46400(16) 0.32449(19) 0.19840(13) 0.0809(8) Uani 1 1 d . . .
O11 O 0.4161(2) 0.3141(2) 0.06878(15) 0.1081(11) Uani 1 1 d . . .
O12 O 0.4076(2) 0.1079(2) 0.1348(2) 0.1254(13) Uani 1 1 d . . .
O13 O 0.33278(18) -0.0079(2) 0.1437(2) 0.1220(13) Uani 1 1 d . . .
O14 O 0.46665(16) -0.0108(2) 0.19804(14) 0.0923(10) Uani 1 1 d . . .
O15 O 0.4192(3) -0.0100(2) 0.06925(16) 0.1299(14) Uani 1 1 d . . .
O16 O 0.2269(2) 0.6628(2) 0.5605(2) 0.0745(9) Uani 1 1 d . . .
O17 O 0.2516(4) 0.3416(4) 0.5873(4) 0.112(2) Uani 0.50 1 d P . .
H16A H 0.266(3) 0.671(4) 0.587(3) 0.13(3) Uiso 1 1 d . . .
H16B H 0.205(2) 0.699(3) 0.534(2) 0.077(16) Uiso 1 1 d . . .

loop_
_atom_site_aniso_label
_atom_site_aniso_U_11
_atom_site_aniso_U_22
_atom_site_aniso_U_33
_atom_site_aniso_U_23
_atom_site_aniso_U_13
_atom_site_aniso_U_12
C1 0.062(2) 0.057(2) 0.077(3) 0.0024(19) 0.034(2) -0.0075(18)
C2 0.060(2) 0.050(2) 0.058(2) -0.0030(16) 0.0181(17) -0.0026(17)
C3 0.0551(19) 0.052(2) 0.0468(19) 0.0017(15) 0.0250(15) 0.0010(16)
C4 0.0549(19) 0.0390(18) 0.0372(16) 0.0039(13) 0.0145(14) 0.0045(15)
C5 0.057(2) 0.0413(19) 0.057(2) 0.0010(15) 0.0187(16) 0.0000(16)
C6 0.068(2) 0.058(2) 0.069(2) -0.0104(19) 0.018(2) -0.0146(19)
C7 0.096(3) 0.060(3) 0.058(2) -0.0164(18) 0.018(2) -0.007(2)
C8 0.093(3) 0.057(2) 0.050(2) -0.0058(17) 0.033(2) -0.001(2)
C9 0.061(2) 0.047(2) 0.0466(19) 0.0085(15) 0.0237(16) 0.0037(16)
C10 0.050(2) 0.048(2) 0.069(2) -0.0008(17) 0.0254(17) 0.0024(16)
C11 0.0429(19) 0.055(2) 0.080(3) 0.0009(19) 0.0290(18) 0.0020(16)
C12 0.062(2) 0.075(3) 0.083(3) -0.014(2) 0.039(2) -0.010(2)
C13 0.070(3) 0.101(4) 0.078(3) -0.016(2) 0.036(2) -0.004(3)
C14 0.073(3) 0.095(4) 0.086(3) 0.020(3) 0.038(2) 0.007(3)
C15 0.064(2) 0.085(3) 0.102(3) 0.009(3) 0.035(2) -0.016(2)
C16 0.063(2) 0.073(3) 0.078(3) -0.001(2) 0.020(2) -0.017(2)
C17 0.062(2) 0.060(2) 0.073(2) 0.011(2) 0.029(2) -0.0049(19)
C18 0.067(2) 0.061(2) 0.067(2) -0.0023(18) 0.0257(19) -0.0146(19)
C19 0.060(2) 0.059(2) 0.055(2) 0.0022(17) 0.0270(17) -0.0045(18)
C20 0.0472(18) 0.0441(19) 0.0470(18) 0.0025(14) 0.0162(15) 0.0052(15)
C21 0.0530(19) 0.050(2) 0.055(2) 0.0004(16) 0.0198(16) 0.0025(17)
C22 0.055(2) 0.056(2) 0.060(2) -0.0021(18) 0.0122(17) -0.0045(17)
C23 0.075(3) 0.058(2) 0.055(2) -0.0101(17) 0.0094(19) 0.007(2)
C24 0.069(2) 0.066(3) 0.050(2) -0.0014(17) 0.0216(18) 0.010(2)
C25 0.0527(19) 0.058(2) 0.051(2) 0.0101(16) 0.0221(16) 0.0108(17)
C26 0.058(2) 0.045(2) 0.089(3) -0.0031(19) 0.039(2) -0.0049(17)
C27 0.061(2) 0.051(2) 0.096(3) 0.020(2) 0.043(2) 0.0126(19)
C28 0.093(3) 0.114(4) 0.088(3) 0.016(3) 0.060(3) 0.027(3)
C29 0.163(6) 0.149(6) 0.153(5) 0.061(5) 0.121(5) 0.077(5)
C30 0.149(6) 0.155(7) 0.263(10) 0.126(7) 0.165(7) 0.072(5)
C31 0.102(4) 0.089(4) 0.252(8) 0.068(5) 0.115(5) 0.026(3)
C32 0.069(3) 0.060(3) 0.146(4) 0.029(3) 0.057(3) 0.008(2)
C33 0.064(2) 0.059(3) 0.080(3) 0.013(2) 0.027(2) -0.0002(19)
C34 0.065(2) 0.055(2) 0.060(2) 0.0037(17) 0.0172(18) -0.0026(18)
C35 0.061(2) 0.048(2) 0.0456(18) 0.0007(15) 0.0209(16) 0.0002(17)
C36 0.061(2) 0.0407(18) 0.0447(18) 0.0069(14) 0.0198(16) 0.0067(16)
C37 0.067(2) 0.0372(18) 0.054(2) 0.0049(15) 0.0215(17) 0.0104(16)
C38 0.075(2) 0.045(2) 0.066(2) -0.0045(17) 0.015(2) -0.0022(18)
C39 0.102(3) 0.052(2) 0.051(2) -0.0066(17) 0.009(2) 0.005(2)
C40 0.100(3) 0.061(3) 0.049(2) -0.0006(18) 0.028(2) 0.008(2)
C41 0.072(2) 0.053(2) 0.0452(19) 0.0061(16) 0.0227(17) 0.0138(19)
C42 0.0488(19) 0.042(2) 0.072(2) -0.0014(17) 0.0215(17) 0.0019(16)
C43 0.0451(19) 0.047(2) 0.083(3) 0.0104(18) 0.0280(18) 0.0075(16)
C44 0.058(2) 0.070(3) 0.082(3) 0.000(2) 0.033(2) 0.0081(19)
C45 0.077(3) 0.103(4) 0.087(3) 0.015(3) 0.041(2) 0.022(3)
C46 0.084(3) 0.103(4) 0.115(4) 0.036(3) 0.054(3) 0.014(3)
C47 0.076(3) 0.064(3) 0.137(4) 0.022(3) 0.049(3) -0.001(2)
C48 0.068(2) 0.053(2) 0.104(3) 0.006(2) 0.042(2) 0.002(2)
Cl1 0.0758(6) 0.0544(6) 0.0530(5) 0.0000(4) 0.0191(5) -0.0027(5)
Cl2 0.0797(6) 0.0515(5) 0.0498(5) -0.0007(4) 0.0231(5) -0.0038(5)
Cl3 0.0641(6) 0.0557(6) 0.0572(5) 0.0056(4) 0.0172(4) 0.0054(4)
N1 0.0688(19) 0.0576(19) 0.0599(18) 0.0003(15) 0.0378(15) 0.0007(16)
N2 0.0689(18) 0.0399(16) 0.0763(19) -0.0042(14) 0.0403(16) -0.0031(14)
N3 0.0677(18) 0.0483(18) 0.081(2) -0.0022(15) 0.0418(16) -0.0071(15)
N4 0.0632(18) 0.068(2) 0.0582(18) 0.0139(16) 0.0334(15) 0.0102(16)
N5 0.0690(19) 0.0480(17) 0.074(2) -0.0096(14) 0.0372(16) -0.0141(14)
N6 0.0675(19) 0.0480(18) 0.084(2) -0.0027(15) 0.0432(17) -0.0092(15)
N7 0.076(2) 0.065(2) 0.067(2) 0.0103(16) 0.0417(17) 0.0104(17)
N8 0.0689(19) 0.0402(16) 0.079(2) -0.0029(14) 0.0396(16) -0.0002(14)
N9 0.0627(17) 0.0423(16) 0.079(2) -0.0003(14) 0.0365(16) 0.0023(14)
O1 0.0893(18) 0.0413(15) 0.0834(17) -0.0039(13) 0.0418(14) -0.0082(13)
O2 0.118(2) 0.0484(17) 0.155(3) -0.0261(17) 0.092(2) -0.0281(16)
O3 0.0925(19) 0.0368(14) 0.0998(19) -0.0008(13) 0.0500(15) 0.0022(13)
O4 0.0908(19) 0.0500(18) 0.128(2) 0.0004(16) 0.0291(18) 0.0088(15)
O5 0.0623(19) 0.153(4) 0.193(4) 0.077(3) 0.023(2) -0.018(2)
O6 0.0696(16) 0.092(2) 0.0554(15) 0.0166(13) 0.0215(13) 0.0176(14)
O7 0.211(4) 0.104(3) 0.0542(17) 0.0016(16) 0.030(2) 0.054(3)
O8 0.127(2) 0.0529(18) 0.108(2) 0.0058(15) 0.0578(19) 0.0088(16)
O9 0.0756(19) 0.110(3) 0.130(3) 0.028(2) 0.0268(18) -0.0234(18)
O10 0.0819(18) 0.111(2) 0.0513(15) 0.0097(14) 0.0220(14) 0.0041(16)
O11 0.193(3) 0.084(2) 0.0567(17) -0.0131(15) 0.050(2) 0.010(2)
O12 0.164(3) 0.053(2) 0.186(4) 0.000(2) 0.093(3) 0.001(2)
O13 0.077(2) 0.140(3) 0.137(3) 0.037(2) 0.014(2) -0.033(2)
O14 0.0793(18) 0.148(3) 0.0523(16) 0.0108(16) 0.0226(14) 0.0084(18)
O15 0.214(4) 0.127(3) 0.0522(17) -0.0021(17) 0.043(2) 0.050(3)
O16 0.074(2) 0.0527(19) 0.096(2) -0.0027(17) 0.0239(19) -0.0047(17)
O17 0.106(5) 0.107(5) 0.120(5) -0.004(4) 0.028(4) -0.005(4)

loop_
_atom_type_symbol
_atom_type_description
_atom_type_scat_dispersion_real
_atom_type_scat_dispersion_imag
_atom_type_scat_source
C C 0.0033 0.0016 'International Tables Vol C Tables 4.2.6.8 and 6.1.1.4'
H H 0.0000 0.0000 'International Tables Vol C Tables 4.2.6.8 and 6.1.1.4'
N N 0.0061 0.0033 'International Tables Vol C Tables 4.2.6.8 and 6.1.1.4'
O O 0.0106 0.0060 'International Tables Vol C Tables 4.2.6.8 and 6.1.1.4'
Cl Cl 0.1484 0.1585 'International Tables Vol C Tables 4.2.6.8 and 6.1.1.4'

loop_
_geom_angle_atom_site_label_1
_geom_angle_atom_site_label_2
_geom_angle_atom_site_label_3
_geom_angle
_geom_angle_site_symmetry_1
_geom_angle_site_symmetry_3
_geom_angle_publ_flag
N1 C1 C2 120.3(3) . . ?
C3 C2 C1 119.1(3) . . ?
C2 C3 C4 120.5(3) . . ?
C9 C4 C3 118.5(3) . . ?
C9 C4 C5 117.8(3) . . ?
C3 C4 C5 123.7(3) . . ?
C6 C5 N2 123.5(3) . . ?
C6 C5 C4 118.5(3) . . ?
N2 C5 C4 117.9(3) . . ?
C5 C6 C7 121.7(3) . . ?
C8 C7 C6 121.2(3) . . ?
C7 C8 C9 118.5(3) . . ?
N1 C9 C8 120.5(3) . . ?
N1 C9 C4 117.4(3) . . ?
C8 C9 C4 122.2(3) . . ?
O1 C10 N3 124.2(3) . . ?
O1 C10 N2 123.2(3) . . ?
N3 C10 N2 112.5(3) . . ?
C12 C11 C16 119.4(3) . . ?
C12 C11 N3 117.9(3) . . ?
C16 C11 N3 122.7(3) . . ?
C11 C12 C13 120.5(4) . . ?
C14 C13 C12 120.8(4) . . ?
C13 C14 C15 119.3(4) . . ?
C14 C15 C16 120.5(4) . . ?
C11 C16 C15 119.6(4) . . ?
N4 C17 C18 119.4(3) . . ?
C19 C18 C17 119.1(3) . . ?
C18 C19 C20 121.5(3) . . ?
C25 C20 C19 117.9(3) . . ?
C25 C20 C21 117.8(3) . . ?
C19 C20 C21 124.3(3) . . ?
C22 C21 N5 124.0(3) . . ?
C22 C21 C20 118.5(3) . . ?
N5 C21 C20 117.5(3) . . ?
C21 C22 C23 120.8(3) . . ?
C24 C23 C22 122.7(3) . . ?
C23 C24 C25 117.3(3) . . ?
N4 C25 C24 119.7(3) . . ?
N4 C25 C20 117.4(3) . . ?
C24 C25 C20 122.9(3) . . ?
O2 C26 N6 124.9(3) . . ?
O2 C26 N5 124.7(3) . . ?
N6 C26 N5 110.5(3) . . ?
C32 C27 C28 120.8(4) . . ?
C32 C27 N6 124.8(4) . . ?
C28 C27 N6 114.3(4) . . ?
C29 C28 C27 118.5(6) . . ?
C30 C29 C28 121.4(7) . . ?
C29 C30 C31 119.4(6) . . ?
C30 C31 C32 120.9(7) . . ?
C27 C32 C31 119.0(5) . . ?
N7 C33 C34 120.3(4) . . ?
C35 C34 C33 119.0(3) . . ?
C34 C35 C36 120.8(3) . . ?
C41 C36 C35 118.0(3) . . ?
C41 C36 C37 118.2(3) . . ?
C35 C36 C37 123.8(3) . . ?
C38 C37 N8 123.2(3) . . ?
C38 C37 C36 118.8(3) . . ?
N8 C37 C36 117.9(3) . . ?
C37 C38 C39 120.9(4) . . ?
C40 C39 C38 121.8(4) . . ?
C39 C40 C41 118.2(4) . . ?
N7 C41 C40 120.5(3) . . ?
N7 C41 C36 117.6(3) . . ?
C40 C41 C36 121.9(4) . . ?
O3 C42 N9 124.5(3) . . ?
O3 C42 N8 124.0(3) . . ?
N9 C42 N8 111.6(3) . . ?
C48 C43 C44 119.8(4) . . ?
C48 C43 N9 123.0(4) . . ?
C44 C43 N9 117.0(3) . . ?
C45 C44 C43 120.9(4) . . ?
C46 C45 C44 119.9(5) . . ?
C45 C46 C47 119.5(4) . . ?
C46 C47 C48 120.9(4) . . ?
C43 C48 C47 119.1(4) . . ?
O15 Cl1 O12 109.1(2) . . ?
O15 Cl1 O13 113.4(3) . . ?
O12 Cl1 O13 110.1(2) . . ?
O15 Cl1 O14 108.0(2) . . ?
O12 Cl1 O14 108.6(2) . . ?
O13 Cl1 O14 107.48(19) . . ?
O11 Cl2 O8 109.25(18) . . ?
O11 Cl2 O9 112.5(2) . . ?
O8 Cl2 O9 110.4(2) . . ?
O11 Cl2 O10 108.20(19) . . ?
O8 Cl2 O10 109.16(19) . . ?
O9 Cl2 O10 107.32(18) . . ?
O7 Cl3 O5 113.3(3) . . ?
O7 Cl3 O4 108.2(2) . . ?
O5 Cl3 O4 108.5(2) . . ?
O7 Cl3 O6 108.85(19) . . ?
O5 Cl3 O6 108.61(18) . . ?
O4 Cl3 O6 109.34(18) . . ?
C1 N1 C9 124.2(3) . . ?
C10 N2 C5 124.3(3) . . ?
C10 N3 C11 125.1(3) . . ?
C17 N4 C25 124.7(3) . . ?
C26 N5 C21 128.0(3) . . ?
C26 N6 C27 128.2(3) . . ?
C33 N7 C41 124.2(3) . . ?
C42 N8 C37 126.4(3) . . ?
C42 N9 C43 127.4(3) . . ?

loop_
_geom_bond_atom_site_label_1
_geom_bond_atom_site_label_2
_geom_bond_distance
_geom_bond_site_symmetry_2
_geom_bond_publ_flag
C1 N1 1.311(4) . ?
C1 C2 1.385(5) . ?
C2 C3 1.366(4) . ?
C3 C4 1.412(4) . ?
C4 C9 1.408(4) . ?
C4 C5 1.431(4) . ?
C5 C6 1.375(4) . ?
C5 N2 1.402(4) . ?
C6 C7 1.395(5) . ?
C7 C8 1.356(5) . ?
C8 C9 1.394(5) . ?
C9 N1 1.368(4) . ?
C10 O1 1.217(4) . ?
C10 N3 1.361(4) . ?
C10 N2 1.371(4) . ?
C11 C12 1.371(5) . ?
C11 C16 1.383(5) . ?
C11 N3 1.417(4) . ?
C12 C13 1.380(5) . ?
C13 C14 1.364(6) . ?
C14 C15 1.376(6) . ?
C15 C16 1.391(5) . ?
C17 N4 1.317(4) . ?
C17 C18 1.385(5) . ?
C18 C19 1.369(4) . ?
C19 C20 1.408(4) . ?
C20 C25 1.406(4) . ?
C20 C21 1.440(4) . ?
C21 C22 1.380(4) . ?
C21 N5 1.385(4) . ?
C22 C23 1.401(5) . ?
C23 C24 1.355(5) . ?
C24 C25 1.398(5) . ?
C25 N4 1.375(4) . ?
C26 O2 1.221(4) . ?
C26 N6 1.360(4) . ?
C26 N5 1.381(4) . ?
C27 C32 1.364(5) . ?
C27 C28 1.402(6) . ?
C27 N6 1.405(4) . ?
C28 C29 1.377(7) . ?
C29 C30 1.367(11) . ?
C30 C31 1.371(10) . ?
C31 C32 1.396(6) . ?
C33 N7 1.306(5) . ?
C33 C34 1.387(5) . ?
C34 C35 1.369(4) . ?
C35 C36 1.417(4) . ?
C36 C41 1.409(4) . ?
C36 C37 1.436(5) . ?
C37 C38 1.377(4) . ?
C37 N8 1.394(4) . ?
C38 C39 1.398(5) . ?
C39 C40 1.369(5) . ?
C40 C41 1.395(5) . ?
C41 N7 1.375(4) . ?
C42 O3 1.220(4) . ?
C42 N9 1.363(4) . ?
C42 N8 1.378(4) . ?
C43 C48 1.370(5) . ?
C43 C44 1.381(5) . ?
C43 N9 1.416(4) . ?
C44 C45 1.378(5) . ?
C45 C46 1.373(6) . ?
C46 C47 1.374(6) . ?
C47 C48 1.398(5) . ?
Cl1 O15 1.388(3) . ?
Cl1 O12 1.394(3) . ?
Cl1 O13 1.407(3) . ?
Cl1 O14 1.439(3) . ?
Cl2 O11 1.408(3) . ?
Cl2 O8 1.419(3) . ?
Cl2 O9 1.419(3) . ?
Cl2 O10 1.443(3) . ?
Cl3 O7 1.382(3) . ?
Cl3 O5 1.406(3) . ?
Cl3 O4 1.431(3) . ?
Cl3 O6 1.438(2) . ?

loop_
_geom_hbond_atom_site_label_D
_geom_hbond_atom_site_label_H
_geom_hbond_atom_site_label_A
_geom_hbond_distance_DH
_geom_hbond_distance_HA
_geom_hbond_distance_DA
_geom_hbond_angle_DHA
_geom_hbond_site_symmetry_A
C19 H19 O16 0.93 2.60 3.499(5) 162.8 .
C24 H24 O8 0.93 2.50 3.410(4) 165.8 .
N9 H9 O2 0.86 2.65 3.400(4) 146.1 .
N9 H9 O17 0.86 2.21 2.787(7) 123.9 .
N8 H8A O17 0.86 2.57 3.130(7) 123.7 .
N8 H8A O2 0.86 2.12 2.943(4) 159.7 .
N7 H7A O10 0.86 2.13 2.892(4) 147.2 .
N6 H6A O16 0.86 1.97 2.810(4) 165.1 .
N5 H5 O16 0.86 2.15 2.956(4) 154.9 .
N4 H4 O6 0.86 2.08 2.871(4) 153.2 .
N1 H1A O10 0.86 2.63 3.199(4) 124.7 2_655
N1 H1A O14 0.86 2.11 2.874(4) 148.5 1_565
N2 H2A O3 0.86 2.04 2.886(4) 167.3 1_565
N3 H3A O3 0.86 2.43 3.202(4) 148.9 1_565
O16 H16A O4 0.74(5) 2.25(5) 2.946(5) 157(6) 4_576

loop_
_geom_torsion_atom_site_label_1
_geom_torsion_atom_site_label_2
_geom_torsion_atom_site_label_3
_geom_torsion_atom_site_label_4
_geom_torsion
_geom_torsion_site_symmetry_1
_geom_torsion_site_symmetry_2
_geom_torsion_site_symmetry_3
_geom_torsion_site_symmetry_4
_geom_torsion_publ_flag
N1 C1 C2 C3 -1.3(5) . . . . ?
C1 C2 C3 C4 -0.7(5) . . . . ?
C2 C3 C4 C9 3.1(5) . . . . ?
C2 C3 C4 C5 -177.7(3) . . . . ?
C9 C4 C5 C6 2.6(5) . . . . ?
C3 C4 C5 C6 -176.6(3) . . . . ?
C9 C4 C5 N2 -175.7(3) . . . . ?
C3 C4 C5 N2 5.0(5) . . . . ?
N2 C5 C6 C7 178.0(3) . . . . ?
C4 C5 C6 C7 -0.3(5) . . . . ?
C5 C6 C7 C8 -2.3(6) . . . . ?
C6 C7 C8 C9 2.3(6) . . . . ?
C7 C8 C9 N1 -179.8(3) . . . . ?
C7 C8 C9 C4 0.3(5) . . . . ?
C3 C4 C9 N1 -3.3(4) . . . . ?
C5 C4 C9 N1 177.4(3) . . . . ?
C3 C4 C9 C8 176.6(3) . . . . ?
C5 C4 C9 C8 -2.7(5) . . . . ?
C16 C11 C12 C13 0.4(6) . . . . ?
N3 C11 C12 C13 177.4(3) . . . . ?
C11 C12 C13 C14 -0.5(6) . . . . ?
C12 C13 C14 C15 0.8(6) . . . . ?
C13 C14 C15 C16 -1.0(6) . . . . ?
C12 C11 C16 C15 -0.5(6) . . . . ?
N3 C11 C16 C15 -177.4(3) . . . . ?
C14 C15 C16 C11 0.8(6) . . . . ?
N4 C17 C18 C19 -0.4(5) . . . . ?
C17 C18 C19 C20 -0.3(5) . . . . ?
C18 C19 C20 C25 1.2(5) . . . . ?
C18 C19 C20 C21 -178.5(3) . . . . ?
C25 C20 C21 C22 -0.4(5) . . . . ?
C19 C20 C21 C22 179.3(3) . . . . ?
C25 C20 C21 N5 -179.1(3) . . . . ?
C19 C20 C21 N5 0.7(5) . . . . ?
N5 C21 C22 C23 -179.9(3) . . . . ?
C20 C21 C22 C23 1.5(5) . . . . ?
C21 C22 C23 C24 -1.2(5) . . . . ?
C22 C23 C24 C25 -0.3(5) . . . . ?
C23 C24 C25 N4 -178.0(3) . . . . ?
C23 C24 C25 C20 1.4(5) . . . . ?
C19 C20 C25 N4 -1.4(4) . . . . ?
C21 C20 C25 N4 178.4(3) . . . . ?
C19 C20 C25 C24 179.2(3) . . . . ?
C21 C20 C25 C24 -1.1(5) . . . . ?
C32 C27 C28 C29 0.7(6) . . . . ?
N6 C27 C28 C29 177.8(4) . . . . ?
C27 C28 C29 C30 -0.9(8) . . . . ?
C28 C29 C30 C31 0.4(10) . . . . ?
C29 C30 C31 C32 0.3(10) . . . . ?
C28 C27 C32 C31 -0.1(6) . . . . ?
N6 C27 C32 C31 -176.8(4) . . . . ?
C30 C31 C32 C27 -0.5(8) . . . . ?
N7 C33 C34 C35 -2.3(5) . . . . ?
C33 C34 C35 C36 0.2(5) . . . . ?
C34 C35 C36 C41 2.7(5) . . . . ?
C34 C35 C36 C37 -177.6(3) . . . . ?
C41 C36 C37 C38 2.8(5) . . . . ?
C35 C36 C37 C38 -177.0(3) . . . . ?
C41 C36 C37 N8 -174.5(3) . . . . ?
C35 C36 C37 N8 5.7(5) . . . . ?
N8 C37 C38 C39 176.9(3) . . . . ?
C36 C37 C38 C39 -0.3(5) . . . . ?
C37 C38 C39 C40 -2.5(5) . . . . ?
C38 C39 C40 C41 2.6(6) . . . . ?
C39 C40 C41 N7 -179.4(3) . . . . ?
C39 C40 C41 C36 0.0(5) . . . . ?
C35 C36 C41 N7 -3.5(4) . . . . ?
C37 C36 C41 N7 176.7(3) . . . . ?
C35 C36 C41 C40 177.1(3) . . . . ?
C37 C36 C41 C40 -2.7(5) . . . . ?
C48 C43 C44 C45 0.8(5) . . . . ?
N9 C43 C44 C45 176.3(3) . . . . ?
C43 C44 C45 C46 -0.3(6) . . . . ?
C44 C45 C46 C47 0.1(7) . . . . ?
C45 C46 C47 C48 -0.3(7) . . . . ?
C44 C43 C48 C47 -0.9(5) . . . . ?
N9 C43 C48 C47 -176.2(3) . . . . ?
C46 C47 C48 C43 0.7(6) . . . . ?
C2 C1 N1 C9 1.0(5) . . . . ?
C8 C9 N1 C1 -178.6(3) . . . . ?
C4 C9 N1 C1 1.4(5) . . . . ?
O1 C10 N2 C5 -9.2(5) . . . . ?
N3 C10 N2 C5 170.0(3) . . . . ?
C6 C5 N2 C10 44.7(5) . . . . ?
C4 C5 N2 C10 -137.0(3) . . . . ?
O1 C10 N3 C11 6.5(5) . . . . ?
N2 C10 N3 C11 -172.7(3) . . . . ?
C12 C11 N3 C10 138.3(4) . . . . ?
C16 C11 N3 C10 -44.9(5) . . . . ?
C18 C17 N4 C25 0.2(5) . . . . ?
C24 C25 N4 C17 -179.8(3) . . . . ?
C20 C25 N4 C17 0.7(5) . . . . ?
O2 C26 N5 C21 2.3(6) . . . . ?
N6 C26 N5 C21 -178.9(3) . . . . ?
C22 C21 N5 C26 15.9(5) . . . . ?
C20 C21 N5 C26 -165.5(3) . . . . ?
O2 C26 N6 C27 -4.9(6) . . . . ?
N5 C26 N6 C27 176.3(3) . . . . ?
C32 C27 N6 C26 -21.8(6) . . . . ?
C28 C27 N6 C26 161.3(4) . . . . ?
C34 C33 N7 C41 1.4(6) . . . . ?
C40 C41 N7 C33 -179.0(3) . . . . ?
C36 C41 N7 C33 1.6(5) . . . . ?
O3 C42 N8 C37 -0.4(5) . . . . ?
N9 C42 N8 C37 178.5(3) . . . . ?
C38 C37 N8 C42 41.7(5) . . . . ?
C36 C37 N8 C42 -141.1(3) . . . . ?
O3 C42 N9 C43 3.5(5) . . . . ?
N8 C42 N9 C43 -175.4(3) . . . . ?
C48 C43 N9 C42 -37.8(5) . . . . ?
C44 C43 N9 C42 146.9(3) . . . . ?
